data_2213998
loop_
_publ_author_name
'Sheng-Chun Chen'
'Fang-Hua Yin'
'Ming-Yang He'
'Kang Yan'
'Qun Chen'

_publ_section_title <i>N</i>,<i>N</i>'-[(2,3,5,6-Tetrafluoro-1,4-phenylene)dimethylene]bis(pyridine-2-carboxamide)
_journal_coeditor_code XU2233
_journal_issue 6
_journal_name_full 'Acta Crystallographica Section E'
_journal_page_first o2835
_journal_page_last o2836
_journal_paper_doi 10.1107/S160053680701731X
_journal_volume 63
_journal_year 2007
_chemical_formula_iupac 'C20 H14 F4 N4 O2'
_chemical_formula_moiety 'C20 H14 F4 N4 O2'
_chemical_formula_sum 'C20 H14 F4 N4 O2'
_chemical_formula_weight 418.35
_chemical_name_systematic N,N'-[(2,3,5,6-Tetrafluoro-1,4-phenylene)dimethylene]bis(pyridine-2-carboxamide)
_space_group_IT_number 2
_symmetry_cell_setting triclinic
_symmetry_space_group_name_Hall '-P 1'
_symmetry_space_group_name_H-M 'P -1'
_atom_sites_solution_hydrogens geom
_atom_sites_solution_primary direct
_atom_sites_solution_secondary difmap
_audit_creation_method SHELXL-97
_cell_angle_alpha 86.88(3)
_cell_angle_beta 86.30(3)
_cell_angle_gamma 78.08(3)
_cell_formula_units_Z 1
_cell_length_a 5.4300(11)
_cell_length_b 7.0430(14)
_cell_length_c 11.216(2)
_cell_measurement_reflns_used 672
_cell_measurement_temperature 291(2)
_cell_measurement_theta_max 25.4
_cell_measurement_theta_min 2.1
_cell_volume 418.44(15)
_computing_cell_refinement 'SAINT (Bruker, 2000)'
_computing_data_collection 'SMART (Bruker, 2000)'
_computing_data_reduction SAINT
_computing_molecular_graphics SHELXTL
_computing_publication_material SHELXTL
_computing_structure_refinement SHELXTL
_computing_structure_solution 'SHELXTL (Bruker, 2000)'
_diffrn_ambient_temperature 291(2)
_diffrn_measured_fraction_theta_full 1.00
_diffrn_measured_fraction_theta_max 1.00
_diffrn_measurement_device_type 'Bruker SMART APEX CCD'
_diffrn_measurement_method '\f and \w'
_diffrn_radiation_monochromator graphite
_diffrn_radiation_source 'sealed tube'
_diffrn_radiation_type MoK\a
_diffrn_radiation_wavelength 0.71073
_diffrn_reflns_av_R_equivalents 0.031
_diffrn_reflns_av_sigmaI/netI 0.049
_diffrn_reflns_limit_h_max 6
_diffrn_reflns_limit_h_min -6
_diffrn_reflns_limit_k_max 8
_diffrn_reflns_limit_k_min -8
_diffrn_reflns_limit_l_max 14
_diffrn_reflns_limit_l_min 0
_diffrn_reflns_number 3539
_diffrn_reflns_theta_full 27.0
_diffrn_reflns_theta_max 27.0
_diffrn_reflns_theta_min 1.8
_diffrn_standards_interval_count 0
_diffrn_standards_interval_time 0
_diffrn_standards_number 0
_exptl_absorpt_coefficient_mu 0.141
_exptl_absorpt_correction_type none
_exptl_crystal_colour colorless
_exptl_crystal_density_diffrn 1.660
_exptl_crystal_density_method 'not measured'
_exptl_crystal_description block
_exptl_crystal_F_000 214
_exptl_crystal_size_max 0.30
_exptl_crystal_size_mid 0.24
_exptl_crystal_size_min 0.22
_refine_diff_density_max 0.20
_refine_diff_density_min -0.24
_refine_ls_extinction_method none
_refine_ls_goodness_of_fit_ref 1.020
_refine_ls_hydrogen_treatment constr
_refine_ls_matrix_type full
_refine_ls_number_parameters 130
_refine_ls_number_reflns 1822
_refine_ls_number_restraints 0
_refine_ls_restrained_S_all 1.020
_refine_ls_R_factor_all 0.072
_refine_ls_R_factor_gt 0.067
_refine_ls_shift/su_max 0.000
_refine_ls_shift/su_mean 0.000
_refine_ls_structure_factor_coef Fsqd
_refine_ls_weighting_details 'calc w=1/[\s^2^(Fo^2^)+(0.05P)^2^+0.22P] where P=(Fo^2^+2Fc^2^)/3'
_refine_ls_weighting_scheme calc
_refine_ls_wR_factor_gt 0.136
_refine_ls_wR_factor_ref 0.138
_reflns_number_gt 1477
_reflns_number_total 1822
_reflns_threshold_expression I>2\s(I)
_cod_data_source_file xu2233.cif
_cod_data_source_block I
_cod_original_cell_volume 418.44(14)
_cod_database_code 2213998
_cod_database_fobs_code 2213998

loop_
_symmetry_equiv_pos_as_xyz
'x, y, z'
'-x, -y, -z'

loop_
_atom_site_type_symbol
_atom_site_label
_atom_site_fract_x
_atom_site_fract_y
_atom_site_fract_z
_atom_site_U_iso_or_equiv
_atom_site_adp_type
_atom_site_calc_flag
_atom_site_refinement_flags
_atom_site_occupancy
C C1 0.2485(5) 0.8586(4) 1.1082(2) 0.0445(6) Uani d . 1
H H1A 0.0844 0.9194 1.1304 0.053 Uiso calc R 1
C C2 0.4187(6) 0.8136(4) 1.1939(3) 0.0476(7) Uani d . 1
H H2A 0.3695 0.8397 1.2733 0.057 Uiso calc R 1
C C3 0.6639(5) 0.7292(4) 1.1628(2) 0.0449(6) Uani d . 1
H H3A 0.7834 0.6963 1.2202 0.054 Uiso calc R 1
C C4 0.7267(5) 0.6952(4) 1.0457(3) 0.0418(6) Uani d . 1
H H4A 0.8922 0.6421 1.0210 0.050 Uiso calc R 1
C C5 0.5429(5) 0.7401(3) 0.9639(2) 0.0356(5) Uani d . 1
C C6 0.6080(6) 0.6987(4) 0.8335(3) 0.050 Uani d . 1
C C7 0.4277(6) 0.6689(4) 0.6438(2) 0.0490(7) Uani d . 1
H H7A 0.5671 0.5605 0.6293 0.059 Uiso calc R 1
H H7B 0.2756 0.6320 0.6206 0.059 Uiso calc R 1
C C8 0.4700(5) 0.8333(4) 0.5699(2) 0.0389(6) Uani d . 1
C C9 0.2797(5) 0.9989(4) 0.5719(2) 0.0395(6) Uani d . 1
C C10 0.6850(5) 0.8391(4) 0.4971(2) 0.0394(6) Uani d . 1
F F1 0.0656(3) 1.0034(2) 0.63948(15) 0.0523(4) Uani d . 1
F F2 0.8714(3) 0.6849(2) 0.48704(15) 0.0566(5) Uani d . 1
N N1 0.3059(4) 0.8197(3) 0.9942(2) 0.0429(5) Uani d . 1
N N2 0.4027(4) 0.7039(3) 0.77060(19) 0.0401(5) Uani d . 1
H H2B 0.2552 0.7284 0.8062 0.048 Uiso calc R 1
O O1 0.8247(4) 0.6628(3) 0.79231(19) 0.0575(6) Uani d . 1

loop_
_atom_site_aniso_label
_atom_site_aniso_U_11
_atom_site_aniso_U_22
_atom_site_aniso_U_33
_atom_site_aniso_U_12
_atom_site_aniso_U_13
_atom_site_aniso_U_23
C1 0.0365(13) 0.0517(16) 0.0480(15) -0.0132(11) -0.0056(11) -0.0057(12)
C2 0.0545(17) 0.0515(16) 0.0457(15) -0.0304(13) -0.0061(12) -0.0005(12)
C3 0.0525(16) 0.0406(14) 0.0419(14) -0.0092(12) -0.0113(12) 0.0060(11)
C4 0.0367(13) 0.0352(13) 0.0526(15) -0.0036(10) -0.0068(11) -0.0044(11)
C5 0.0473(14) 0.0200(10) 0.0405(13) -0.0097(9) -0.0038(10) 0.0032(9)
C6 0.050 0.050 0.050 -0.010 -0.003 -0.002
C7 0.0674(19) 0.0385(14) 0.0464(15) -0.0214(13) -0.0101(13) 0.0002(11)
C8 0.0459(14) 0.0335(12) 0.0375(12) -0.0058(10) -0.0062(11) -0.0058(9)
C9 0.0381(13) 0.0453(14) 0.0332(12) -0.0018(10) -0.0039(10) -0.0078(10)
C10 0.0392(13) 0.0440(14) 0.0332(12) -0.0023(10) -0.0037(10) -0.0079(10)
F1 0.0374(8) 0.0623(10) 0.0545(10) -0.0023(7) -0.0041(7) -0.0062(8)
F2 0.0569(10) 0.0439(9) 0.0588(10) 0.0117(7) 0.0018(8) -0.0016(7)
N1 0.0393(12) 0.0405(12) 0.0504(13) -0.0093(9) -0.0104(10) -0.0009(9)
N2 0.0411(12) 0.0406(11) 0.0406(12) -0.0137(9) -0.0003(9) 0.0007(9)
O1 0.0430(11) 0.0694(14) 0.0579(13) -0.0087(10) 0.0128(9) -0.0112(10)

loop_
_atom_type_symbol
_atom_type_description
_atom_type_scat_dispersion_real
_atom_type_scat_dispersion_imag
_atom_type_scat_source
C C 0.0033 0.0016 'International Tables Vol C Tables 4.2.6.8 and 6.1.1.4'
H H 0.0000 0.0000 'International Tables Vol C Tables 4.2.6.8 and 6.1.1.4'
N N 0.0061 0.0033 'International Tables Vol C Tables 4.2.6.8 and 6.1.1.4'
O O 0.0106 0.0060 'International Tables Vol C Tables 4.2.6.8 and 6.1.1.4'
F F 0.0171 0.0103 'International Tables Vol C Tables 4.2.6.8 and 6.1.1.4'

loop_
_geom_angle_atom_site_label_1
_geom_angle_atom_site_label_2
_geom_angle_atom_site_label_3
_geom_angle_site_symmetry_1
_geom_angle_site_symmetry_3
_geom_angle
N1 C1 C2 . . 122.9(3)
N1 C1 H1A . . 118.6
C2 C1 H1A . . 118.6
C1 C2 C3 . . 119.6(3)
C1 C2 H2A . . 120.2
C3 C2 H2A . . 120.2
C4 C3 C2 . . 118.0(3)
C4 C3 H3A . . 121.0
C2 C3 H3A . . 121.0
C3 C4 C5 . . 119.4(3)
C3 C4 H4A . . 120.3
C5 C4 H4A . . 120.3
N1 C5 C4 . . 122.6(2)
N1 C5 C6 . . 117.3(2)
C4 C5 C6 . . 120.1(2)
O1 C6 N2 . . 124.8(3)
O1 C6 C5 . . 122.3(3)
N2 C6 C5 . . 112.9(2)
C8 C7 N2 . . 113.7(2)
C8 C7 H7A . . 108.8
N2 C7 H7A . . 108.8
C8 C7 H7B . . 108.8
N2 C7 H7B . . 108.8
H7A C7 H7B . . 107.7
C10 C8 C9 . . 117.9(2)
C10 C8 C7 . . 125.1(2)
C9 C8 C7 . . 117.0(3)
F1 C9 C10 . 2_676 120.2(2)
F1 C9 C8 . . 121.2(2)
C10 C9 C8 2_676 . 118.7(2)
F2 C10 C9 . 2_676 115.0(2)
F2 C10 C8 . . 121.5(2)
C9 C10 C8 2_676 . 123.4(2)
C5 N1 C1 . . 117.6(2)
C6 N2 C7 . . 120.8(2)
C6 N2 H2B . . 119.6
C7 N2 H2B . . 119.6

loop_
_geom_bond_atom_site_label_1
_geom_bond_atom_site_label_2
_geom_bond_site_symmetry_2
_geom_bond_distance
C1 N1 . 1.326(4)
C1 C2 . 1.356(4)
C1 H1A . 0.9300
C2 C3 . 1.373(4)
C2 H2A . 0.9300
C3 C4 . 1.357(4)
C3 H3A . 0.9300
C4 C5 . 1.377(4)
C4 H4A . 0.9300
C5 N1 . 1.324(3)
C5 C6 . 1.511(4)
C6 O1 . 1.217(3)
C6 N2 . 1.351(4)
C7 C8 . 1.436(4)
C7 N2 . 1.450(3)
C7 H7A . 0.9700
C7 H7B . 0.9700
C8 C10 . 1.388(4)
C8 C9 . 1.389(3)
C9 F1 . 1.342(3)
C9 C10 2_676 1.383(4)
C10 F2 . 1.327(3)
C10 C9 2_676 1.383(4)
N2 H2B . 0.8600

loop_
_geom_hbond_atom_site_label_D
_geom_hbond_atom_site_label_H
_geom_hbond_atom_site_label_A
_geom_hbond_site_symmetry_A
_geom_hbond_distance_DH
_geom_hbond_distance_HA
_geom_hbond_distance_DA
_geom_hbond_angle_DHA
_geom_hbond_publ_flag
N2 H2B O1 1_455 0.86 2.49 3.203(3) 141 yes
N2 H2B N1 . 0.86 2.29 2.666(3) 107 yes
